data_4133714
loop_
_publ_author_name
'Reiter, Dominik'
'Frisch, Philipp'
'Szilv\'asi, Tibor'
'Inoue, Shigeyoshi'

_publ_section_title
;
 Heavier Carbonyl Olefination: The Sila-Wittig Reaction.
;
_journal_issue 42
_journal_name_full 'Journal of the American Chemical Society'
_journal_page_first 16991
_journal_page_last 16996
_journal_paper_doi 10.1021/jacs.9b09379
_journal_volume 141
_journal_year 2019
_chemical_compound_source 'see text'
_chemical_formula_moiety 'C40 H67 N3 O2 Si2, C7 H8'
_chemical_formula_sum 'C47 H75 N3 O2 Si2'
_chemical_formula_weight 770.25
_space_group_IT_number 14
_space_group_name_Hall '-P 2yn'
_space_group_name_H-M_alt 'P 1 21/n 1'
_symmetry_cell_setting monoclinic
_symmetry_Int_Tables_number 14
_symmetry_space_group_name_Hall '-P 2yn'
_symmetry_space_group_name_H-M 'P 1 21/n 1'
_atom_sites_solution_hydrogens geom
_cell_angle_alpha 90
_cell_angle_beta 92.593(2)
_cell_angle_gamma 90
_cell_formula_units_Z 4
_cell_length_a 10.8780(7)
_cell_length_b 20.5915(14)
_cell_length_c 20.3438(13)
_cell_measurement_reflns_used 9219
_cell_measurement_temperature 100
_cell_measurement_theta_max 25.6876
_cell_measurement_theta_min 2.8164
_cell_volume 4552.2(5)
_computing_cell_refinement 'SAINT (Bruker, 2017)'
_computing_data_collection 'APEX III Control Software (Bruker, 2016)'
_computing_data_reduction 'SAINT (Bruker, 2017)'
_computing_molecular_graphics 'PLATON (Spek, 2011)'
_computing_publication_material 'PLATON (Spek, 2011), enCIFer (Allen, 2014)'
_computing_structure_refinement 'SHELXL2014 (Sheldrick, 2014), SHELXLE (Huebschle, 2011)'
_computing_structure_solution 'SHELXT (Sheldrick, 2015)'
_diffrn_ambient_temperature 100
_diffrn_detector ' CMOS plate '
_diffrn_detector_area_resol_mean 16
_diffrn_measured_fraction_theta_full 0.997
_diffrn_measured_fraction_theta_max 0.997
_diffrn_measurement_device ' \k-geometry diffractometer '
_diffrn_measurement_device_type ' Bruker Photon CMOS '
_diffrn_measurement_method ' phi- and omega-rotation '
_diffrn_radiation_monochromator 'Helios optic'
_diffrn_radiation_probe x-ray
_diffrn_radiation_source 'IMS microsource'
_diffrn_radiation_type MoK\a
_diffrn_radiation_wavelength 0.71073
_diffrn_reflns_av_R_equivalents 0.0442
_diffrn_reflns_av_unetI/netI 0.0116
_diffrn_reflns_limit_h_max 13
_diffrn_reflns_limit_h_min -13
_diffrn_reflns_limit_k_max 25
_diffrn_reflns_limit_k_min -25
_diffrn_reflns_limit_l_max 24
_diffrn_reflns_limit_l_min -24
_diffrn_reflns_number 199873
_diffrn_reflns_reduction_process
;
;
_diffrn_reflns_theta_full 25.24
_diffrn_reflns_theta_max 25.68
_diffrn_reflns_theta_min 1.98
_exptl_absorpt_coefficient_mu 0.117
_exptl_absorpt_correction_T_max 0.7453
_exptl_absorpt_correction_T_min 0.7192
_exptl_absorpt_correction_type multi-scan
_exptl_absorpt_process_details 'SADABS 2016/2, Bruker, 2016'
_exptl_crystal_colour 'clear colorless'
_exptl_crystal_density_diffrn 1.124
_exptl_crystal_density_method 'Not Measured'
_exptl_crystal_description fragment
_exptl_crystal_F_000 1688
_exptl_crystal_size_max 0.284
_exptl_crystal_size_mid 0.228
_exptl_crystal_size_min 0.204
_refine_diff_density_max 0.592
_refine_diff_density_min -0.295
_refine_diff_density_rms 0.040
_refine_ls_extinction_method none
_refine_ls_goodness_of_fit_ref 1.054
_refine_ls_hydrogen_treatment constr
_refine_ls_matrix_type full
_refine_ls_number_parameters 838
_refine_ls_number_reflns 8621
_refine_ls_number_restraints 535
_refine_ls_restrained_S_all 1.030
_refine_ls_R_factor_all 0.0532
_refine_ls_R_factor_gt 0.0488
_refine_ls_shift/su_max 0.001
_refine_ls_shift/su_mean 0.000
_refine_ls_structure_factor_coef Fsqd
_refine_ls_weighting_details 'W=1/[\S^2^(FO^2^)+(0.0432P)^2^+3.6461P] WHERE P=(FO^2^+2FC^2^)/3'
_refine_ls_weighting_scheme calc
_refine_ls_wR_factor_gt 0.1149
_refine_ls_wR_factor_ref 0.1182
_reflns_number_gt 7885
_reflns_number_total 8621
_reflns_threshold_expression I>2\s(I)
_cod_data_source_file ja9b09379_si_002.cif
_cod_data_source_block compound_5
_cod_original_sg_symbol_H-M 'P 21/n'
_cod_database_code 4133714

loop_
_space_group_symop_id
_space_group_symop_operation_xyz
1 x,y,z
2 1/2-x,1/2+y,1/2-z
3 -x,-y,-z
4 1/2+x,1/2-y,1/2+z

loop_
_atom_site_aniso_label
_atom_site_aniso_U_11
_atom_site_aniso_U_22
_atom_site_aniso_U_33
_atom_site_aniso_U_23
_atom_site_aniso_U_13
_atom_site_aniso_U_12
Si1 0.0212(3) 0.0188(3) 0.0156(3) 0.0012(2) -0.0021(2) -0.0011(2)
Si1B 0.0224(11) 0.0227(12) 0.0196(11) -0.0034(8) 0.0004(8) 0.0032(9)
Si1C 0.0284(17) 0.0271(16) 0.0277(14) 0.0029(11) -0.0047(11) 0.0026(12)
Si2 0.0198(5) 0.0128(5) 0.0122(4) 0.0013(4) -0.0005(4) -0.0007(4)
Si2B 0.0287(15) 0.0347(18) 0.0303(16) 0.0021(14) -0.0064(14) 0.0066(14)
Si2C 0.033(2) 0.043(2) 0.0307(16) -0.0049(14) -0.0086(13) 0.0012(15)
O1 0.051(2) 0.0179(9) 0.0213(13) 0.0009(8) -0.0150(12) 0.0045(10)
O1B 0.021(2) 0.0233(19) 0.019(2) -0.0048(16) -0.0002(17) 0.0013(16)
O1C 0.032(2) 0.0284(19) 0.030(2) 0.0049(16) -0.0043(18) 0.0021(18)
O2 0.0278(9) 0.0357(9) 0.0235(8) 0.0002(7) 0.0023(7) -0.0081(7)
O2B 0.0232(13) 0.0243(14) 0.0215(14) -0.0033(12) 0.0015(10) 0.0030(11)
O2C 0.0288(18) 0.0285(18) 0.0295(16) 0.0031(13) -0.0045(13) 0.0032(14)
N1 0.0430(9) 0.0296(8) 0.0261(7) 0.0045(6) -0.0138(6) -0.0056(7)
N2 0.0360(8) 0.0245(7) 0.0259(7) 0.0023(6) -0.0129(6) -0.0043(6)
N3 0.0211(6) 0.0255(7) 0.0207(6) 0.0041(5) -0.0029(5) -0.0011(5)
C1 0.0261(8) 0.0283(9) 0.0248(8) 0.0032(7) -0.0063(6) -0.0026(7)
C2 0.0326(9) 0.0287(9) 0.0208(8) 0.0016(6) -0.0089(6) -0.0014(7)
C3 0.0281(8) 0.0282(8) 0.0193(7) -0.0003(6) -0.0047(6) -0.0015(7)
C4 0.0361(9) 0.0263(9) 0.0254(8) 0.0005(7) -0.0114(7) -0.0030(7)
C5 0.0351(9) 0.0325(9) 0.0337(9) 0.0043(7) -0.0095(7) -0.0034(8)
C6 0.0400(10) 0.0332(10) 0.0383(10) -0.0023(8) -0.0037(8) 0.0015(8)
C7 0.0508(12) 0.0275(9) 0.0387(10) -0.0054(8) -0.0053(9) -0.0063(8)
C8 0.0467(11) 0.0318(10) 0.0382(10) -0.0043(8) 0.0001(8) -0.0109(8)
C9 0.0412(10) 0.0302(9) 0.0286(9) -0.0020(7) -0.0059(7) -0.0066(8)
C10 0.0354(10) 0.0345(10) 0.0619(13) 0.0074(9) 0.0013(9) -0.0011(8)
C11 0.0575(16) 0.101(2) 0.0603(16) 0.0211(15) 0.0070(13) -0.0164(15)
C12 0.0313(10) 0.0475(12) 0.0654(14) -0.0164(11) -0.0024(9) 0.0004(9)
C13 0.0452(11) 0.0347(10) 0.0445(11) -0.0048(9) 0.0031(9) -0.0057(9)
C14 0.0445(13) 0.0601(15) 0.0777(17) -0.0101(13) 0.0036(12) -0.0065(11)
C15 0.0642(15) 0.0478(13) 0.0471(13) -0.0027(10) 0.0159(11) -0.0043(11)
C16 0.0238(8) 0.0254(8) 0.0243(8) 0.0054(6) -0.0030(6) -0.0018(6)
C17 0.0260(8) 0.0362(10) 0.0278(9) 0.0053(7) -0.0004(7) -0.0038(7)
C18 0.0355(10) 0.0443(11) 0.0406(11) 0.0172(9) 0.0043(8) -0.0066(8)
C19 0.0457(12) 0.0367(11) 0.0579(13) 0.0249(10) 0.0023(10) 0.0008(9)
C20 0.0386(10) 0.0324(10) 0.0538(12) 0.0127(9) 0.0029(9) 0.0082(8)
C21 0.0266(8) 0.0315(9) 0.0317(9) 0.0070(7) -0.0011(7) 0.0013(7)
C22 0.0315(9) 0.0446(11) 0.0361(10) 0.0035(8) 0.0104(8) 0.0003(8)
C23 0.0464(12) 0.0768(17) 0.0424(12) 0.0060(11) 0.0171(10) 0.0022(11)
C24 0.0337(11) 0.0742(16) 0.0493(13) 0.0042(11) 0.0033(9) 0.0171(11)
C25 0.0276(9) 0.0357(10) 0.0336(9) 0.0056(7) 0.0038(7) 0.0054(7)
C26 0.0306(10) 0.0672(15) 0.0444(12) 0.0092(10) 0.0063(8) 0.0132(10)
C27 0.0483(12) 0.0418(11) 0.0404(11) -0.0012(9) 0.0073(9) 0.0027(9)
C28 0.0283(19) 0.0164(11) 0.0204(11) 0.0025(9) 0.0022(13) 0.0025(11)
C28B 0.0293(17) 0.0339(18) 0.0302(19) 0.0025(15) -0.0065(16) 0.0077(15)
C28C 0.033(2) 0.043(2) 0.0303(17) -0.0045(15) -0.0089(15) 0.0011(17)
C29 0.046(2) 0.0205(14) 0.0295(14) -0.0002(10) 0.0064(17) 0.0100(16)
C29B 0.031(3) 0.034(2) 0.031(2) 0.003(2) -0.006(2) 0.009(2)
C29C 0.033(3) 0.043(3) 0.031(2) -0.004(2) -0.009(2) 0.002(2)
C30 0.050(4) 0.0242(14) 0.0304(16) 0.0095(12) -0.0025(19) 0.008(2)
C30B 0.030(2) 0.034(2) 0.031(2) 0.002(2) -0.007(2) 0.008(2)
C30C 0.034(3) 0.044(3) 0.030(2) -0.0041(19) -0.0088(19) 0.001(2)
C31 0.039(2) 0.0275(19) 0.0375(18) 0.0045(14) 0.0045(16) -0.0096(15)
C31B 0.029(2) 0.033(2) 0.031(3) 0.001(2) -0.007(2) 0.0068(19)
C31C 0.034(3) 0.044(3) 0.031(2) -0.0039(19) -0.009(2) 0.001(2)
C32 0.0368(14) 0.0406(15) 0.0268(13) 0.0076(11) -0.0132(10) -0.0146(11)
C32B 0.0298(17) 0.0346(19) 0.0289(16) 0.0022(15) -0.0082(14) 0.0064(16)
C32C 0.034(2) 0.043(2) 0.0316(18) -0.0048(15) -0.0094(15) 0.0000(16)
C33 0.0224(18) 0.088(4) 0.048(2) 0.024(2) -0.0071(15) -0.0076(18)
C33B 0.030(2) 0.034(3) 0.029(2) 0.002(2) -0.0075(19) 0.007(2)
C33C 0.036(3) 0.043(3) 0.033(2) -0.0037(19) -0.010(2) -0.001(2)
C34 0.0524(18) 0.0544(19) 0.0291(14) 0.0081(12) -0.0202(13) -0.0192(14)
C34B 0.031(2) 0.036(3) 0.031(2) 0.003(2) -0.0099(18) 0.005(2)
C34C 0.036(3) 0.044(3) 0.033(2) -0.005(2) -0.010(2) 0.000(2)
C35 0.070(2) 0.0484(18) 0.0324(16) 0.0095(14) -0.0202(17) -0.0364(17)
C35B 0.033(2) 0.034(2) 0.030(2) 0.0015(17) -0.009(2) 0.006(2)
C35C 0.034(2) 0.044(3) 0.033(3) -0.005(2) -0.009(2) -0.0007(19)
C36 0.0456(16) 0.0345(14) 0.0205(13) 0.0019(10) 0.0065(11) 0.0153(12)
C36B 0.0281(14) 0.0367(19) 0.0325(18) 0.0025(16) -0.0062(15) 0.0064(15)
C36C 0.034(2) 0.043(2) 0.0303(18) -0.0065(15) -0.0084(15) 0.0017(16)
C37 0.097(3) 0.0326(15) 0.0277(15) -0.0041(12) 0.0095(18) 0.0251(18)
C37B 0.029(2) 0.037(2) 0.035(3) 0.003(2) -0.007(2) 0.0046(18)
C37C 0.035(3) 0.043(3) 0.032(2) -0.006(2) -0.009(2) 0.0025(19)
C38 0.059(2) 0.043(3) 0.0212(16) 0.0015(15) 0.0162(13) 0.0111(18)
C38B 0.0285(17) 0.038(3) 0.034(2) 0.002(2) -0.006(2) 0.007(2)
C38C 0.033(2) 0.044(3) 0.030(3) -0.007(2) -0.008(2) 0.002(2)
C39 0.0367(15) 0.077(2) 0.0359(15) 0.0070(15) 0.0119(12) 0.0276(15)
C39B 0.030(2) 0.040(3) 0.033(2) 0.003(2) -0.0040(17) 0.006(2)
C39C 0.035(3) 0.044(3) 0.031(2) -0.0072(19) -0.0093(19) 0.002(2)
C40 0.0180(11) 0.0357(15) 0.0329(13) -0.0026(11) 0.0051(10) 0.0033(10)
C40B 0.0245(18) 0.027(2) 0.024(2) -0.003(2) 0.0028(17) 0.0021(17)
C40C 0.027(2) 0.029(3) 0.031(2) 0.003(2) -0.0041(18) 0.003(2)
C70 0.0397(10) 0.0276(9) 0.0456(11) -0.0152(8) 0.0091(8) -0.0047(8)
C71 0.0432(11) 0.0374(10) 0.0322(9) -0.0038(8) 0.0071(8) -0.0065(8)
C72 0.0420(11) 0.0468(12) 0.0514(13) -0.0119(10) 0.0010(9) -0.0078(9)
C73 0.0800(18) 0.0470(13) 0.0433(13) -0.0124(10) -0.0186(12) 0.0034(12)
C74 0.119(2) 0.0434(13) 0.0320(11) -0.0028(9) 0.0175(13) -0.0073(14)
C75 0.0665(15) 0.0380(11) 0.0511(13) -0.0145(10) 0.0305(12) -0.0137(10)
C76 0.0410(12) 0.0543(14) 0.0801(17) -0.0274(13) -0.0033(11) 0.0027(10)

loop_
_atom_site_label
_atom_site_type_symbol
_atom_site_thermal_displace_type
_atom_site_fract_x
_atom_site_fract_y
_atom_site_fract_z
_atom_site_occupancy
_atom_site_U_iso_or_equiv
_atom_site_calc_flag
_atom_site_refinement_flags
_atom_site_disorder_assembly
_atom_site_disorder_group
Si1 Si Uani 0.31032(5) 0.33729(3) 0.19804(3) 0.700(1) 0.0186(2) d DUP A 1
Si1B Si Uani 0.4136(2) 0.33045(12) 0.16638(12) 0.171(1) 0.0216(7) d DUP A 2
Si1C Si Uani 0.3130(3) 0.44087(18) 0.18953(18) 0.129(1) 0.0279(9) d DUP A 3
Si2 Si Uani 0.2675(2) 0.37500(10) 0.08949(10) 0.700(1) 0.0150(3) d DUP A 1
Si2B Si Uani 0.2622(12) 0.3731(6) 0.0924(5) 0.171(1) 0.0315(9) d DUP A 2
Si2C Si Uani 0.2682(10) 0.3878(4) 0.0885(5) 0.129(1) 0.0359(11) d DUP A 3
O1 O Uani 0.3456(6) 0.2597(2) 0.1877(3) 0.700(1) 0.0306(8) d DUP A 1
O1B O Uani 0.358(2) 0.2607(9) 0.1915(14) 0.171(1) 0.0211(11) d DUP A 2
O1C O Uani 0.3634(8) 0.5127(4) 0.1647(4) 0.129(1) 0.0303(11) d DUP A 3
O2 O Uani 0.18248(16) 0.33395(9) 0.23946(8) 0.700(1) 0.0290(5) d DUP A 1
O2B O Uani 0.5365(5) 0.3086(3) 0.1273(3) 0.171(1) 0.0230(8) d DUP A 2
O2C O Uani 0.1848(7) 0.4595(4) 0.2260(4) 0.129(1) 0.0291(10) d DUP A 3
N1 N Uani 0.41748(15) 0.38557(7) 0.23879(7) 1.000 0.0334(5) d . . .
N2 N Uani 0.48935(14) 0.34475(7) 0.34513(7) 1.000 0.0292(4) d . . .
N3 N Uani 0.51270(12) 0.44806(7) 0.32487(6) 1.000 0.0226(4) d . . .
C1 C Uani 0.46683(15) 0.39134(8) 0.29658(8) 1.000 0.0266(5) d . . .
C2 C Uani 0.54678(16) 0.37303(8) 0.40058(8) 1.000 0.0277(5) d . . .
C3 C Uani 0.56013(15) 0.43603(8) 0.38860(8) 1.000 0.0254(4) d . . .
C4 C Uani 0.48336(16) 0.27601(8) 0.33335(8) 1.000 0.0297(5) d . . .
C5 C Uani 0.58039(17) 0.24679(9) 0.30160(9) 1.000 0.0341(5) d . . .
C6 C Uani 0.57428(18) 0.18003(9) 0.29064(10) 1.000 0.0373(6) d . . .
C7 C Uani 0.47571(19) 0.14396(9) 0.31082(10) 1.000 0.0392(6) d . . .
C8 C Uani 0.38162(19) 0.17396(9) 0.34245(10) 1.000 0.0390(6) d . . .
C9 C Uani 0.38259(17) 0.24076(9) 0.35467(9) 1.000 0.0336(5) d . . .
C10 C Uani 0.69200(18) 0.28574(10) 0.28258(11) 1.000 0.0440(6) d . . .
C11 C Uani 0.7350(3) 0.26708(16) 0.21539(13) 1.000 0.0728(10) d . . .
C12 C Uani 0.79516(18) 0.27876(11) 0.33551(12) 1.000 0.0482(7) d . . .
C13 C Uani 0.27999(19) 0.27216(10) 0.39193(10) 1.000 0.0414(6) d . . .
C14 C Uani 0.1514(2) 0.24770(13) 0.36932(14) 1.000 0.0607(9) d . . .
C15 C Uani 0.2972(2) 0.25983(12) 0.46540(11) 1.000 0.0526(8) d . . .
C16 C Uani 0.51090(14) 0.51093(8) 0.29417(8) 1.000 0.0246(5) d . . .
C17 C Uani 0.60085(15) 0.52589(9) 0.24927(8) 1.000 0.0301(5) d . . .
C18 C Uani 0.59980(18) 0.58813(10) 0.22301(10) 1.000 0.0401(6) d . . .
C19 C Uani 0.5144(2) 0.63352(10) 0.24083(11) 1.000 0.0468(7) d . . .
C20 C Uani 0.42604(19) 0.61764(10) 0.28426(11) 1.000 0.0416(6) d . . .
C21 C Uani 0.42185(15) 0.55568(9) 0.31186(9) 1.000 0.0300(5) d . . .
C22 C Uani 0.69539(17) 0.47645(10) 0.23062(9) 1.000 0.0371(6) d . . .
C23 C Uani 0.7472(2) 0.48917(13) 0.16286(11) 1.000 0.0547(8) d . . .
C24 C Uani 0.80020(19) 0.47203(13) 0.28243(11) 1.000 0.0524(8) d . . .
C25 C Uani 0.32389(16) 0.53991(9) 0.36010(9) 1.000 0.0322(5) d . . .
C26 C Uani 0.19468(18) 0.55746(12) 0.33235(11) 1.000 0.0473(7) d . . .
C27 C Uani 0.3510(2) 0.57385(10) 0.42606(10) 1.000 0.0433(7) d . . .
C28 C Uani 0.2702(3) 0.46882(15) 0.0898(2) 0.700(1) 0.0217(8) d DUP A 1
C28B C Uani 0.2922(17) 0.4664(7) 0.0907(10) 0.171(1) 0.0314(10) d DUP A 2
C28C C Uani 0.1935(11) 0.4526(6) 0.0304(6) 0.129(1) 0.0358(11) d DUP A 3
C29 C Uani 0.2092(3) 0.49371(19) 0.1517(2) 0.700(1) 0.0319(9) d DUP A 1
C29B C Uani 0.2459(15) 0.4991(10) 0.1535(10) 0.171(1) 0.0322(14) d DUP A 2
C29C C Uani 0.1012(12) 0.4950(7) 0.0668(7) 0.129(1) 0.0360(16) d DUP A 3
C30 C Uani 0.2062(5) 0.5008(4) 0.0292(3) 0.700(1) 0.0350(15) d DUP A 1
C30B C Uani 0.228(3) 0.5017(16) 0.0315(15) 0.171(1) 0.0319(12) d DUP A 2
C30C C Uani 0.1265(13) 0.4235(7) -0.0313(6) 0.129(1) 0.0363(16) d DUP A 3
C31 C Uani 0.4030(3) 0.49325(18) 0.0961(2) 0.700(1) 0.0346(11) d DUP A 1
C31B C Uani 0.4292(15) 0.4827(10) 0.0898(11) 0.171(1) 0.0313(14) d DUP A 2
C31C C Uani 0.2902(13) 0.5000(7) 0.0067(7) 0.129(1) 0.0367(16) d DUP A 3
C32 C Uani 0.1062(2) 0.34193(13) 0.06233(12) 0.700(1) 0.0352(8) d DUP A 1
C32B C Uani 0.2802(8) 0.3345(5) 0.0072(4) 0.171(1) 0.0314(10) d DUP A 2
C32C C Uani 0.1516(11) 0.3182(6) 0.1034(6) 0.129(1) 0.0365(11) d DUP A 3
C33 C Uani 0.0043(5) 0.3807(4) 0.0955(4) 0.700(1) 0.0531(16) d DUP A 1
C33B C Uani 0.3901(19) 0.3644(15) -0.0281(12) 0.171(1) 0.0313(14) d DUP A 2
C33C C Uani 0.1882(13) 0.2805(7) 0.1679(6) 0.129(1) 0.0377(16) d DUP A 3
C34 C Uani 0.0805(3) 0.34573(16) -0.01276(13) 0.700(1) 0.0460(10) d DUP A 1
C34B C Uani 0.1652(9) 0.3413(5) -0.0397(5) 0.171(1) 0.0330(14) d DUP A 2
C34C C Uani 0.1411(14) 0.2668(7) 0.0480(7) 0.129(1) 0.0380(16) d DUP A 3
C35 C Uani 0.0900(4) 0.27090(16) 0.08436(17) 0.700(1) 0.0510(10) d DUP A 1
C35B C Uani 0.3102(11) 0.2615(6) 0.0145(7) 0.171(1) 0.0327(12) d DUP A 2
C35C C Uani 0.0221(12) 0.3447(8) 0.1143(8) 0.129(1) 0.0373(16) d DUP A 3
C36 C Uani 0.3927(3) 0.33872(13) 0.03454(12) 0.700(1) 0.0334(8) d DUP A 1
C36B C Uani 0.1025(8) 0.3518(5) 0.1270(5) 0.171(1) 0.0327(10) d DUP A 2
C36C C Uani 0.4223(11) 0.3540(6) 0.0577(7) 0.129(1) 0.0361(11) d DUP A 3
C37 C Uani 0.3731(4) 0.26543(15) 0.02262(16) 0.700(1) 0.0522(12) d DUP A 1
C37B C Uani 0.0776(11) 0.2785(5) 0.1173(7) 0.171(1) 0.0339(14) d DUP A 2
C37C C Uani 0.4596(13) 0.2911(6) 0.0936(7) 0.129(1) 0.0370(16) d DUP A 3
C38 C Uani 0.3965(6) 0.3715(4) -0.0332(3) 0.700(1) 0.0406(13) d DUP A 1
C38B C Uani -0.006(2) 0.3869(12) 0.0911(13) 0.171(1) 0.0337(13) d DUP A 2
C38C C Uani 0.5256(12) 0.4041(7) 0.0715(7) 0.129(1) 0.0360(16) d DUP A 3
C39 C Uani 0.5209(3) 0.34529(18) 0.06936(14) 0.700(1) 0.0496(10) d DUP A 1
C39B C Uani 0.1014(10) 0.3641(5) 0.2012(5) 0.171(1) 0.0345(14) d DUP A 2
C39C C Uani 0.4114(15) 0.3388(9) -0.0157(7) 0.129(1) 0.0370(16) d DUP A 3
C40 C Uani 0.1371(2) 0.38490(14) 0.27712(13) 0.700(1) 0.0288(8) d DUP A 1
C40B C Uani 0.6346(8) 0.3478(5) 0.1088(5) 0.171(1) 0.0251(11) d DUP A 2
C40C C Uani 0.1340(12) 0.4225(7) 0.2727(6) 0.129(1) 0.0292(14) d DUP A 3
C70 C Uani 0.05620(18) 0.40734(9) 0.49326(10) 1.000 0.0374(6) d . . .
C71 C Uani 0.17196(18) 0.42525(9) 0.47455(9) 1.000 0.0374(6) d . . .
C72 C Uani 0.2736(2) 0.42064(11) 0.51701(11) 1.000 0.0468(7) d . . .
C73 C Uani 0.2614(3) 0.39785(12) 0.57989(11) 1.000 0.0574(9) d . . .
C74 C Uani 0.1465(3) 0.37949(12) 0.59914(11) 1.000 0.0644(9) d . . .
C75 C Uani 0.0455(2) 0.38387(10) 0.55604(11) 1.000 0.0510(8) d . . .
C76 C Uani -0.0542(2) 0.41437(12) 0.44645(14) 1.000 0.0587(8) d . . .
H1 H Uiso 0.36559 0.24300 0.22427 0.700(1) 0.0460 c RUP A 1
H1B H Uiso 0.41502 0.23790 0.20812 0.171(1) 0.0320 c RUP A 2
H1C H Uiso 0.31127 0.52915 0.13791 0.129(1) 0.0450 c RUP A 3
H2 H Uiso 0.57198 0.35115 0.44003 1.000 0.0330 c RU . .
H3 H Uiso 0.59561 0.46727 0.41813 1.000 0.0300 c RU . .
H6 H Uiso 0.63883 0.15902 0.26898 1.000 0.0450 c RU . .
H7 H Uiso 0.47275 0.09850 0.30291 1.000 0.0470 c RU . .
H8 H Uiso 0.31455 0.14861 0.35627 1.000 0.0470 c RU . .
H10 H Uiso 0.66750 0.33253 0.28074 1.000 0.0530 c RU . .
H11A H Uiso 0.66393 0.26413 0.18419 1.000 0.1090 c RU . .
H11B H Uiso 0.77681 0.22494 0.21820 1.000 0.1090 c RU . .
H11C H Uiso 0.79219 0.30010 0.20029 1.000 0.1090 c RU . .
H12A H Uiso 0.81763 0.23286 0.34032 1.000 0.0720 c RU . .
H12B H Uiso 0.76706 0.29524 0.37746 1.000 0.0720 c RU . .
H12C H Uiso 0.86701 0.30369 0.32274 1.000 0.0720 c RU . .
H13 H Uiso 0.28299 0.32011 0.38436 1.000 0.0500 c RU . .
H14A H Uiso 0.14030 0.25260 0.32151 1.000 0.0910 c RU . .
H14B H Uiso 0.08870 0.27311 0.39095 1.000 0.0910 c RU . .
H14C H Uiso 0.14337 0.20179 0.38109 1.000 0.0910 c RU . .
H15A H Uiso 0.29489 0.21300 0.47382 1.000 0.0790 c RU . .
H15B H Uiso 0.23095 0.28118 0.48835 1.000 0.0790 c RU . .
H15C H Uiso 0.37674 0.27737 0.48143 1.000 0.0790 c RU . .
H18 H Uiso 0.65909 0.59965 0.19218 1.000 0.0480 c RU . .
H19 H Uiso 0.51663 0.67611 0.22296 1.000 0.0560 c RU . .
H20 H Uiso 0.36705 0.64925 0.29564 1.000 0.0500 c RU . .
H22 H Uiso 0.65375 0.43315 0.22860 1.000 0.0450 c RU . .
H23A H Uiso 0.67921 0.49672 0.13051 1.000 0.0820 c RU . .
H23B H Uiso 0.79493 0.45140 0.14954 1.000 0.0820 c RU . .
H23C H Uiso 0.80059 0.52752 0.16527 1.000 0.0820 c RU . .
H24A H Uiso 0.85669 0.43727 0.27068 1.000 0.0790 c RU . .
H24B H Uiso 0.76685 0.46255 0.32534 1.000 0.0790 c RU . .
H24C H Uiso 0.84464 0.51343 0.28469 1.000 0.0790 c RU . .
H25 H Uiso 0.32594 0.49200 0.36812 1.000 0.0390 c RU . .
H26A H Uiso 0.18761 0.60474 0.32813 1.000 0.0710 c RU . .
H26B H Uiso 0.13315 0.54155 0.36217 1.000 0.0710 c RU . .
H26C H Uiso 0.18075 0.53732 0.28901 1.000 0.0710 c RU . .
H27A H Uiso 0.35056 0.62100 0.41949 1.000 0.0650 c RU . .
H27B H Uiso 0.43195 0.56024 0.44417 1.000 0.0650 c RU . .
H27C H Uiso 0.28784 0.56205 0.45678 1.000 0.0650 c RU . .
H29A H Uiso 0.25242 0.47580 0.19097 0.700(1) 0.0480 c RUP A 1
H29B H Uiso 0.12290 0.47993 0.15064 0.700(1) 0.0480 c RUP A 1
H29C H Uiso 0.21342 0.54123 0.15303 0.700(1) 0.0480 c RUP A 1
H29D H Uiso 0.27083 0.54484 0.15448 0.171(1) 0.0480 c RUP A 2
H29E H Uiso 0.28163 0.47691 0.19251 0.171(1) 0.0480 c RUP A 2
H29F H Uiso 0.15597 0.49623 0.15341 0.171(1) 0.0480 c RUP A 2
H29G H Uiso 0.14054 0.51125 0.10787 0.129(1) 0.0540 c RUP A 3
H29H H Uiso 0.02907 0.46889 0.07682 0.129(1) 0.0540 c RUP A 3
H29I H Uiso 0.07537 0.53177 0.03888 0.129(1) 0.0540 c RUP A 3
H30A H Uiso 0.11908 0.48843 0.02667 0.700(1) 0.0520 c RUP A 1
H30B H Uiso 0.24540 0.48617 -0.01064 0.700(1) 0.0520 c RUP A 1
H30C H Uiso 0.21318 0.54809 0.03290 0.700(1) 0.0520 c RUP A 1
H30D H Uiso 0.25326 0.54742 0.03171 0.171(1) 0.0480 c RUP A 2
H30E H Uiso 0.13883 0.49884 0.03471 0.171(1) 0.0480 c RUP A 2
H30F H Uiso 0.25221 0.48119 -0.00947 0.171(1) 0.0480 c RUP A 2
H30G H Uiso 0.05946 0.39536 -0.01793 0.129(1) 0.0540 c RUP A 3
H30H H Uiso 0.18478 0.39805 -0.05612 0.129(1) 0.0540 c RUP A 3
H30I H Uiso 0.09269 0.45869 -0.05913 0.129(1) 0.0540 c RUP A 3
H31A H Uiso 0.40321 0.54030 0.10338 0.700(1) 0.0520 c RUP A 1
H31B H Uiso 0.44486 0.48340 0.05565 0.700(1) 0.0520 c RUP A 1
H31C H Uiso 0.44611 0.47171 0.13345 0.700(1) 0.0520 c RUP A 1
H31D H Uiso 0.46470 0.46201 0.05167 0.171(1) 0.0470 c RUP A 2
H31E H Uiso 0.47115 0.46672 0.13027 0.171(1) 0.0470 c RUP A 2
H31F H Uiso 0.43958 0.52991 0.08692 0.171(1) 0.0470 c RUP A 2
H31G H Uiso 0.25155 0.53034 -0.02509 0.129(1) 0.0550 c RUP A 3
H31H H Uiso 0.35531 0.47579 -0.01433 0.129(1) 0.0550 c RUP A 3
H31I H Uiso 0.32585 0.52433 0.04435 0.129(1) 0.0550 c RUP A 3
H33A H Uiso 0.00567 0.42592 0.08050 0.700(1) 0.0790 c RUP A 1
H33B H Uiso 0.01870 0.37932 0.14338 0.700(1) 0.0790 c RUP A 1
H33C H Uiso -0.07610 0.36148 0.08367 0.700(1) 0.0790 c RUP A 1
H33D H Uiso 0.46457 0.36166 0.00071 0.171(1) 0.0470 c RUP A 2
H33E H Uiso 0.37245 0.41005 -0.03851 0.171(1) 0.0470 c RUP A 2
H33F H Uiso 0.40281 0.34050 -0.06892 0.171(1) 0.0470 c RUP A 2
H33G H Uiso 0.13176 0.24388 0.17285 0.129(1) 0.0570 c RUP A 3
H33H H Uiso 0.18319 0.30968 0.20569 0.129(1) 0.0570 c RUP A 3
H33I H Uiso 0.27249 0.26418 0.16552 0.129(1) 0.0570 c RUP A 3
H34A H Uiso 0.13718 0.31684 -0.03482 0.700(1) 0.0690 c RUP A 1
H34B H Uiso 0.09253 0.39045 -0.02766 0.700(1) 0.0690 c RUP A 1
H34C H Uiso -0.00447 0.33233 -0.02351 0.700(1) 0.0690 c RUP A 1
H34D H Uiso 0.18472 0.32655 -0.08377 0.171(1) 0.0500 c RUP A 2
H34E H Uiso 0.13964 0.38696 -0.04163 0.171(1) 0.0500 c RUP A 2
H34F H Uiso 0.09822 0.31487 -0.02330 0.171(1) 0.0500 c RUP A 2
H34G H Uiso 0.21837 0.24239 0.04688 0.129(1) 0.0570 c RUP A 3
H34H H Uiso 0.12482 0.28844 0.00565 0.129(1) 0.0570 c RUP A 3
H34I H Uiso 0.07355 0.23688 0.05652 0.129(1) 0.0570 c RUP A 3
H35A H Uiso 0.00744 0.25575 0.07049 0.700(1) 0.0770 c RUP A 1
H35B H Uiso 0.10051 0.26822 0.13238 0.700(1) 0.0770 c RUP A 1
H35C H Uiso 0.15174 0.24358 0.06421 0.700(1) 0.0770 c RUP A 1
H35D H Uiso 0.33705 0.24454 -0.02747 0.171(1) 0.0490 c RUP A 2
H35E H Uiso 0.23650 0.23809 0.02720 0.171(1) 0.0490 c RUP A 2
H35F H Uiso 0.37597 0.25565 0.04851 0.171(1) 0.0490 c RUP A 2
H35G H Uiso -0.03321 0.30860 0.12359 0.129(1) 0.0560 c RUP A 3
H35H H Uiso -0.00871 0.36762 0.07471 0.129(1) 0.0560 c RUP A 3
H35I H Uiso 0.02553 0.37481 0.15170 0.129(1) 0.0560 c RUP A 3
H37A H Uiso 0.44251 0.24789 -0.00083 0.700(1) 0.0780 c RUP A 1
H37B H Uiso 0.29667 0.25866 -0.00385 0.700(1) 0.0780 c RUP A 1
H37C H Uiso 0.36773 0.24315 0.06496 0.700(1) 0.0780 c RUP A 1
H37D H Uiso 0.01065 0.26509 0.14496 0.171(1) 0.0510 c RUP A 2
H37E H Uiso 0.15217 0.25393 0.12979 0.171(1) 0.0510 c RUP A 2
H37F H Uiso 0.05413 0.27002 0.07102 0.171(1) 0.0510 c RUP A 2
H37G H Uiso 0.40844 0.25521 0.07646 0.129(1) 0.0550 c RUP A 3
H37H H Uiso 0.44794 0.29620 0.14083 0.129(1) 0.0550 c RUP A 3
H37I H Uiso 0.54633 0.28167 0.08655 0.129(1) 0.0550 c RUP A 3
H38A H Uiso 0.46017 0.35088 -0.05872 0.700(1) 0.0610 c RUP A 1
H38B H Uiso 0.41554 0.41771 -0.02748 0.700(1) 0.0610 c RUP A 1
H38C H Uiso 0.31637 0.36672 -0.05669 0.700(1) 0.0610 c RUP A 1
H38D H Uiso -0.08312 0.37420 0.11077 0.171(1) 0.0510 c RUP A 2
H38E H Uiso -0.00934 0.37494 0.04447 0.171(1) 0.0510 c RUP A 2
H38F H Uiso 0.00511 0.43398 0.09540 0.171(1) 0.0510 c RUP A 2
H38G H Uiso 0.60026 0.39003 0.05042 0.129(1) 0.0540 c RUP A 3
H38H H Uiso 0.54247 0.40773 0.11912 0.129(1) 0.0540 c RUP A 3
H38I H Uiso 0.49960 0.44646 0.05384 0.129(1) 0.0540 c RUP A 3
H39A H Uiso 0.52101 0.32348 0.11218 0.700(1) 0.0740 c RUP A 1
H39B H Uiso 0.54048 0.39137 0.07580 0.700(1) 0.0740 c RUP A 1
H39C H Uiso 0.58264 0.32520 0.04225 0.700(1) 0.0740 c RUP A 1
H39D H Uiso 0.11942 0.40995 0.21014 0.171(1) 0.0520 c RUP A 2
H39E H Uiso 0.16400 0.33694 0.22383 0.171(1) 0.0520 c RUP A 2
H39F H Uiso 0.02016 0.35327 0.21697 0.171(1) 0.0520 c RUP A 2
H39G H Uiso 0.41426 0.37932 -0.04082 0.129(1) 0.0550 c RUP A 3
H39H H Uiso 0.33319 0.31659 -0.02600 0.129(1) 0.0550 c RUP A 3
H39I H Uiso 0.47974 0.31069 -0.02744 0.129(1) 0.0550 c RUP A 3
H40A H Uiso 0.20590 0.40772 0.29963 0.700(1) 0.0430 c RUP A 1
H40B H Uiso 0.08253 0.36732 0.30980 0.700(1) 0.0430 c RUP A 1
H40C H Uiso 0.09098 0.41527 0.24826 0.700(1) 0.0430 c RUP A 1
H40D H Uiso 0.60315 0.38282 0.08009 0.171(1) 0.0370 c RUP A 2
H40E H Uiso 0.69335 0.32146 0.08520 0.171(1) 0.0370 c RUP A 2
H40F H Uiso 0.67596 0.36651 0.14820 0.171(1) 0.0370 c RUP A 2
H40G H Uiso 0.11906 0.37860 0.25549 0.129(1) 0.0440 c RUP A 3
H40H H Uiso 0.05592 0.44183 0.28486 0.129(1) 0.0440 c RUP A 3
H40I H Uiso 0.19036 0.42024 0.31164 0.129(1) 0.0440 c RUP A 3
H71 H Uiso 0.18157 0.44115 0.43124 1.000 0.0450 c RU . .
H72 H Uiso 0.35219 0.43320 0.50290 1.000 0.0560 c RU . .
H73 H Uiso 0.33098 0.39480 0.60963 1.000 0.0690 c RU . .
H74 H Uiso 0.13692 0.36369 0.64248 1.000 0.0770 c RU . .
H75 H Uiso -0.03277 0.37046 0.56989 1.000 0.0610 c RU . .
H76A H Uiso -0.02944 0.40718 0.40130 1.000 0.0880 c RU . .
H76B H Uiso -0.08832 0.45819 0.45021 1.000 0.0880 c RU . .
H76C H Uiso -0.11666 0.38232 0.45737 1.000 0.0880 c RU . .

loop_
_atom_type_symbol
_atom_type_description
_atom_type_scat_dispersion_real
_atom_type_scat_dispersion_imag
_atom_type_scat_source
C C 0.0033 0.0016 ' International Tables Vol C Tables 4.2.6.8 and 6.1.1.4'
H H 0.0000 0.0000 ' International Tables Vol C Tables 4.2.6.8 and 6.1.1.4'
N N 0.0061 0.0033 ' International Tables Vol C Tables 4.2.6.8 and 6.1.1.4'
O O 0.0106 0.0060 ' International Tables Vol C Tables 4.2.6.8 and 6.1.1.4'
Si Si 0.0817 0.0704 ' International Tables Vol C Tables 4.2.6.8 and 6.1.1.4'

loop_
_geom_angle_atom_site_label_1
_geom_angle_atom_site_label_2
_geom_angle_atom_site_label_3
_geom_angle
_geom_angle_publ_flag
Si2 Si1 O1 103.6(2) yes
Si2 Si1 O2 110.68(8) yes
Si2 Si1 N1 111.17(8) yes
O1 Si1 O2 103.2(2) yes
O1 Si1 N1 117.6(2) yes
O2 Si1 N1 110.19(9) yes
Si2B Si1B O1B 105.5(9) yes
Si2B Si1B O2B 110.7(4) yes
O1B Si1B N1 106.4(9) yes
O2B Si1B N1 124.0(2) yes
O1B Si1B O2B 103.2(8) yes
Si2B Si1B N1 105.6(3) yes
Si2C Si1C N1 106.4(3) yes
O1C Si1C N1 120.3(4) yes
O2C Si1C N1 113.9(3) yes
O1C Si1C O2C 103.1(5) yes
Si2C Si1C O1C 101.8(4) yes
Si2C Si1C O2C 110.7(4) yes
C32 Si2 C36 110.41(15) yes
C28 Si2 C32 111.44(16) yes
C28 Si2 C36 111.97(17) yes
Si1 Si2 C28 108.82(15) yes
Si1 Si2 C32 106.74(12) yes
Si1 Si2 C36 107.23(12) yes
Si1B Si2B C28B 105.5(8) yes
Si1B Si2B C32B 109.0(6) yes
Si1B Si2B C36B 107.1(6) yes
C28B Si2B C32B 111.5(9) yes
C28B Si2B C36B 112.3(9) yes
C32B Si2B C36B 111.1(7) yes
Si1C Si2C C28C 106.1(5) yes
Si1C Si2C C32C 108.4(6) yes
Si1C Si2C C36C 107.4(6) yes
C28C Si2C C32C 110.1(7) yes
C28C Si2C C36C 113.2(7) yes
C32C Si2C C36C 111.3(7) yes
Si1 O2 C40 124.77(16) yes
Si1B O2B C40B 128.0(6) yes
Si1C O2C C40C 124.3(8) yes
Si1B N1 C1 141.34(15) yes
Si1 N1 C1 138.35(13) yes
Si1 O1 H1 110.00 no
Si1C N1 C1 131.15(17) yes
Si1B O1B H1B 110.00 no
Si1C O1C H1C 109.00 no
C1 N2 C4 123.78(14) yes
C1 N2 C2 110.19(14) yes
C2 N2 C4 124.24(14) yes
C3 N3 C16 124.11(14) yes
C1 N3 C16 125.55(13) yes
C1 N3 C3 110.33(13) yes
N1 C1 N2 130.06(16) yes
N2 C1 N3 103.77(13) yes
N1 C1 N3 126.17(15) yes
N2 C2 C3 107.96(14) yes
N3 C3 C2 107.74(14) yes
N2 C4 C9 119.30(15) yes
N2 C4 C5 118.14(15) yes
C5 C4 C9 122.55(16) no
C4 C5 C6 117.83(17) no
C4 C5 C10 121.26(16) no
C6 C5 C10 120.84(17) no
C5 C6 C7 120.97(18) no
C6 C7 C8 120.00(17) no
C7 C8 C9 121.59(18) no
C4 C9 C8 117.06(17) no
C4 C9 C13 122.44(16) no
C8 C9 C13 120.47(17) no
C11 C10 C12 111.45(19) no
C5 C10 C11 112.27(19) no
C5 C10 C12 109.94(17) no
C9 C13 C15 111.01(17) no
C9 C13 C14 112.94(18) no
C14 C13 C15 108.03(18) no
N3 C16 C17 118.99(14) yes
N3 C16 C21 118.59(14) yes
C17 C16 C21 122.38(16) no
C18 C17 C22 121.35(16) no
C16 C17 C18 117.35(16) no
C16 C17 C22 121.29(16) no
C17 C18 C19 121.26(18) no
C18 C19 C20 120.48(19) no
C19 C20 C21 120.85(19) no
C20 C21 C25 119.54(16) no
C16 C21 C25 122.80(16) no
C16 C21 C20 117.65(16) no
C23 C22 C24 109.79(16) no
C17 C22 C23 113.14(17) no
C17 C22 C24 111.39(16) no
C21 C25 C26 111.74(16) no
C21 C25 C27 110.90(15) no
C26 C25 C27 110.63(16) no
Si2 C28 C29 109.2(3) yes
C29 C28 C31 105.2(3) no
C30 C28 C31 108.6(3) no
Si2 C28 C31 110.1(2) yes
C29 C28 C30 108.5(3) no
Si2 C28 C30 114.8(4) yes
C29B C28B C30B 106.6(17) no
C29B C28B C31B 105.6(15) no
Si2B C28B C29B 110.7(13) yes
Si2B C28B C30B 114.0(16) yes
Si2B C28B C31B 112.4(13) yes
C30B C28B C31B 107.1(18) no
Si2C C28C C31C 110.9(9) yes
C29C C28C C30C 108.4(10) no
C30C C28C C31C 107.3(10) no
Si2C C28C C29C 111.1(9) yes
C29C C28C C31C 105.2(10) no
Si2C C28C C30C 113.5(9) yes
Si2 C32 C34 112.68(19) yes
Si2 C32 C33 110.6(3) yes
Si2 C32 C35 111.4(2) yes
C34 C32 C35 108.5(2) no
C33 C32 C34 107.7(3) no
C33 C32 C35 105.6(4) no
Si2B C32B C33B 111.4(12) yes
C34B C32B C35B 108.0(8) no
Si2B C32B C34B 114.0(7) yes
Si2B C32B C35B 110.2(8) yes
C33B C32B C35B 105.5(13) no
C33B C32B C34B 107.3(11) no
Si2C C32C C33C 110.7(9) yes
Si2C C32C C34C 114.7(9) yes
C34C C32C C35C 108.1(11) no
Si2C C32C C35C 111.7(10) yes
C33C C32C C35C 104.8(11) no
C33C C32C C34C 106.3(10) no
Si2 C36 C39 110.11(19) yes
C38 C36 C39 108.3(3) no
C37 C36 C38 107.3(3) no
Si2 C36 C38 113.2(3) yes
C37 C36 C39 105.9(3) no
Si2 C36 C37 111.7(2) yes
Si2B C36B C38B 113.5(11) yes
C37B C36B C39B 106.2(9) no
Si2B C36B C39B 111.4(7) yes
C37B C36B C38B 105.8(12) no
Si2B C36B C37B 109.1(8) yes
C38B C36B C39B 110.5(12) no
Si2C C36C C39C 111.0(10) yes
C37C C36C C39C 107.5(12) no
C38C C36C C39C 109.8(12) no
C37C C36C C38C 107.7(11) no
Si2C C36C C37C 111.3(9) yes
Si2C C36C C38C 109.5(9) yes
N2 C2 H2 126.00 no
C3 C2 H2 126.00 no
N3 C3 H3 126.00 no
C2 C3 H3 126.00 no
C5 C6 H6 120.00 no
C7 C6 H6 120.00 no
C6 C7 H7 120.00 no
C8 C7 H7 120.00 no
C7 C8 H8 119.00 no
C9 C8 H8 119.00 no
C5 C10 H10 108.00 no
C11 C10 H10 108.00 no
C12 C10 H10 108.00 no
C10 C11 H11A 109.00 no
C10 C11 H11B 109.00 no
C10 C11 H11C 109.00 no
H11A C11 H11B 109.00 no
H11A C11 H11C 109.00 no
H11B C11 H11C 109.00 no
C10 C12 H12A 109.00 no
C10 C12 H12B 109.00 no
C10 C12 H12C 109.00 no
H12A C12 H12B 109.00 no
H12A C12 H12C 109.00 no
H12B C12 H12C 109.00 no
C9 C13 H13 108.00 no
C14 C13 H13 108.00 no
C15 C13 H13 108.00 no
C13 C14 H14A 109.00 no
C13 C14 H14B 109.00 no
C13 C14 H14C 109.00 no
H14A C14 H14B 110.00 no
H14A C14 H14C 109.00 no
H14B C14 H14C 110.00 no
C13 C15 H15A 109.00 no
C13 C15 H15B 109.00 no
C13 C15 H15C 109.00 no
H15A C15 H15B 109.00 no
H15A C15 H15C 109.00 no
H15B C15 H15C 109.00 no
C17 C18 H18 119.00 no
C19 C18 H18 119.00 no
C18 C19 H19 120.00 no
C20 C19 H19 120.00 no
C19 C20 H20 120.00 no
C21 C20 H20 120.00 no
C17 C22 H22 107.00 no
C23 C22 H22 107.00 no
C24 C22 H22 107.00 no
C22 C23 H23A 109.00 no
C22 C23 H23B 109.00 no
C22 C23 H23C 109.00 no
H23A C23 H23B 109.00 no
H23A C23 H23C 109.00 no
H23B C23 H23C 109.00 no
C22 C24 H24A 109.00 no
C22 C24 H24B 109.00 no
C22 C24 H24C 109.00 no
H24A C24 H24B 109.00 no
H24A C24 H24C 109.00 no
H24B C24 H24C 109.00 no
C21 C25 H25 108.00 no
C26 C25 H25 108.00 no
C27 C25 H25 108.00 no
C25 C26 H26A 109.00 no
C25 C26 H26B 109.00 no
C25 C26 H26C 109.00 no
H26A C26 H26B 109.00 no
H26A C26 H26C 109.00 no
H26B C26 H26C 109.00 no
C25 C27 H27A 109.00 no
C25 C27 H27B 109.00 no
C25 C27 H27C 109.00 no
H27A C27 H27B 109.00 no
H27A C27 H27C 109.00 no
H27B C27 H27C 109.00 no
C28 C29 H29A 109.00 no
C28 C29 H29B 110.00 no
C28 C29 H29C 110.00 no
H29A C29 H29B 109.00 no
H29A C29 H29C 109.00 no
H29B C29 H29C 109.00 no
C28B C29B H29F 110.00 no
C28B C29B H29D 110.00 no
C28B C29B H29E 109.00 no
H29E C29B H29F 109.00 no
H29D C29B H29E 109.00 no
H29D C29B H29F 109.00 no
H29G C29C H29H 109.00 no
C28C C29C H29G 109.00 no
H29G C29C H29I 109.00 no
H29H C29C H29I 109.00 no
C28C C29C H29I 110.00 no
C28C C29C H29H 109.00 no
H30A C30 H30C 109.00 no
H30A C30 H30B 109.00 no
C28 C30 H30A 109.00 no
H30B C30 H30C 110.00 no
C28 C30 H30C 109.00 no
C28 C30 H30B 109.00 no
H30D C30B H30F 109.00 no
H30D C30B H30E 110.00 no
C28B C30B H30D 109.00 no
C28B C30B H30E 110.00 no
C28B C30B H30F 109.00 no
H30E C30B H30F 110.00 no
C28C C30C H30G 110.00 no
C28C C30C H30H 110.00 no
C28C C30C H30I 109.00 no
H30G C30C H30H 109.00 no
H30G C30C H30I 109.00 no
H30H C30C H30I 109.00 no
C28 C31 H31C 109.00 no
C28 C31 H31A 109.00 no
C28 C31 H31B 110.00 no
H31B C31 H31C 109.00 no
H31A C31 H31B 109.00 no
H31A C31 H31C 109.00 no
C28B C31B H31D 109.00 no
H31D C31B H31E 110.00 no
C28B C31B H31E 109.00 no
C28B C31B H31F 109.00 no
H31D C31B H31F 109.00 no
H31E C31B H31F 109.00 no
C28C C31C H31H 110.00 no
C28C C31C H31G 110.00 no
C28C C31C H31I 109.00 no
H31G C31C H31H 109.00 no
H31G C31C H31I 109.00 no
H31H C31C H31I 109.00 no
C32 C33 H33B 109.00 no
C32 C33 H33C 110.00 no
C32 C33 H33A 109.00 no
H33A C33 H33B 109.00 no
H33A C33 H33C 109.00 no
H33B C33 H33C 109.00 no
C32B C33B H33D 110.00 no
C32B C33B H33E 109.00 no
C32B C33B H33F 110.00 no
H33E C33B H33F 109.00 no
H33D C33B H33E 109.00 no
H33D C33B H33F 109.00 no
C32C C33C H33H 109.00 no
C32C C33C H33I 109.00 no
H33G C33C H33H 110.00 no
H33G C33C H33I 109.00 no
C32C C33C H33G 109.00 no
H33H C33C H33I 110.00 no
C32 C34 H34A 109.00 no
C32 C34 H34C 109.00 no
H34A C34 H34B 109.00 no
C32 C34 H34B 109.00 no
H34A C34 H34C 109.00 no
H34B C34 H34C 109.00 no
C32B C34B H34F 109.00 no
H34D C34B H34E 109.00 no
H34D C34B H34F 110.00 no
H34E C34B H34F 109.00 no
C32B C34B H34E 109.00 no
C32B C34B H34D 110.00 no
C32C C34C H34H 110.00 no
C32C C34C H34G 109.00 no
H34G C34C H34I 109.00 no
H34H C34C H34I 110.00 no
C32C C34C H34I 109.00 no
H34G C34C H34H 110.00 no
H35A C35 H35C 109.00 no
C32 C35 H35C 109.00 no
H35A C35 H35B 109.00 no
C32 C35 H35A 109.00 no
C32 C35 H35B 109.00 no
H35B C35 H35C 109.00 no
C32B C35B H35E 109.00 no
C32B C35B H35F 109.00 no
C32B C35B H35D 109.00 no
H35D C35B H35F 110.00 no
H35E C35B H35F 109.00 no
H35D C35B H35E 110.00 no
H35G C35C H35I 109.00 no
H35H C35C H35I 109.00 no
C32C C35C H35G 109.00 no
C32C C35C H35H 110.00 no
C32C C35C H35I 109.00 no
H35G C35C H35H 110.00 no
C36 C37 H37C 109.00 no
H37A C37 H37B 109.00 no
H37A C37 H37C 109.00 no
H37B C37 H37C 109.00 no
C36 C37 H37A 109.00 no
C36 C37 H37B 109.00 no
C36B C37B H37D 109.00 no
H37D C37B H37F 109.00 no
H37E C37B H37F 109.00 no
H37D C37B H37E 109.00 no
C36B C37B H37E 109.00 no
C36B C37B H37F 109.00 no
C36C C37C H37G 110.00 no
C36C C37C H37I 109.00 no
H37G C37C H37H 109.00 no
C36C C37C H37H 109.00 no
H37H C37C H37I 109.00 no
H37G C37C H37I 109.00 no
C36 C38 H38B 110.00 no
C36 C38 H38A 109.00 no
C36 C38 H38C 110.00 no
H38A C38 H38B 109.00 no
H38A C38 H38C 109.00 no
H38B C38 H38C 110.00 no
C36B C38B H38E 110.00 no
C36B C38B H38F 109.00 no
C36B C38B H38D 109.00 no
H38D C38B H38E 109.00 no
H38D C38B H38F 109.00 no
H38E C38B H38F 110.00 no
C36C C38C H38H 109.00 no
C36C C38C H38I 109.00 no
H38G C38C H38H 109.00 no
C36C C38C H38G 110.00 no
H38H C38C H38I 109.00 no
H38G C38C H38I 110.00 no
C36 C39 H39B 109.00 no
C36 C39 H39A 109.00 no
H39A C39 H39C 109.00 no
C36 C39 H39C 109.00 no
H39A C39 H39B 109.00 no
H39B C39 H39C 109.00 no
C36B C39B H39D 109.00 no
C36B C39B H39E 109.00 no
H39D C39B H39E 110.00 no
H39D C39B H39F 110.00 no
C36B C39B H39F 109.00 no
H39E C39B H39F 110.00 no
C36C C39C H39I 109.00 no
H39G C39C H39H 109.00 no
C36C C39C H39H 109.00 no
H39H C39C H39I 109.00 no
H39G C39C H39I 109.00 no
C36C C39C H39G 109.00 no
H40B C40 H40C 109.00 no
O2 C40 H40A 110.00 no
O2 C40 H40B 109.00 no
O2 C40 H40C 109.00 no
H40A C40 H40B 109.00 no
H40A C40 H40C 109.00 no
O2B C40B H40D 110.00 no
O2B C40B H40E 109.00 no
O2B C40B H40F 109.00 no
H40D C40B H40E 109.00 no
H40D C40B H40F 109.00 no
H40E C40B H40F 109.00 no
O2C C40C H40G 110.00 no
O2C C40C H40H 110.00 no
O2C C40C H40I 109.00 no
H40G C40C H40H 109.00 no
H40G C40C H40I 109.00 no
H40H C40C H40I 109.00 no
C71 C70 C75 117.77(18) no
C71 C70 C76 120.72(19) no
C75 C70 C76 121.50(19) no
C70 C71 C72 121.69(18) no
C71 C72 C73 120.0(2) no
C72 C73 C74 119.0(2) no
C73 C74 C75 120.6(2) no
C70 C75 C74 121.0(2) no
C70 C71 H71 119.00 no
C72 C71 H71 119.00 no
C71 C72 H72 120.00 no
C73 C72 H72 120.00 no
C72 C73 H73 121.00 no
C74 C73 H73 120.00 no
C73 C74 H74 120.00 no
C75 C74 H74 120.00 no
C70 C75 H75 119.00 no
C74 C75 H75 119.00 no
C70 C76 H76A 109.00 no
C70 C76 H76B 109.00 no
C70 C76 H76C 109.00 no
H76A C76 H76B 109.00 no
H76A C76 H76C 109.00 no
H76B C76 H76C 109.00 no

loop_
_geom_bond_atom_site_label_1
_geom_bond_atom_site_label_2
_geom_bond_distance
_geom_bond_publ_flag
Si1 Si2 2.367(2) yes
Si1 O1 1.659(4) yes
Si1 O2 1.6597(18) yes
Si1 N1 1.7167(16) yes
Si1B Si2B 2.350(12) yes
Si1B N1 1.859(3) yes
Si1B O1B 1.65(2) yes
Si1B O2B 1.649(6) yes
Si1C N1 1.868(4) yes
Si1C O1C 1.664(9) yes
Si1C Si2C 2.359(10) yes
Si1C O2C 1.654(8) yes
Si2 C32 1.939(3) yes
Si2 C36 1.950(4) yes
Si2 C28 1.932(4) yes
Si2B C28B 1.949(19) yes
Si2B C32B 1.925(14) yes
Si2B C36B 1.954(16) yes
Si2C C28C 1.937(15) yes
Si2C C32C 1.947(15) yes
Si2C C36C 1.945(16) yes
O2 C40 1.402(3) yes
O2B C40B 1.403(11) yes
O2C C40C 1.355(15) yes
O1 H1 0.8400 no
N1 C1 1.276(2) yes
O1B H1B 0.8400 no
O1C H1C 0.8400 no
N2 C4 1.437(2) yes
N2 C1 1.391(2) yes
N2 C2 1.392(2) yes
N3 C3 1.396(2) yes
N3 C1 1.385(2) yes
N3 C16 1.437(2) yes
C2 C3 1.329(2) no
C4 C9 1.400(3) no
C4 C5 1.398(3) no
C5 C6 1.394(3) no
C5 C10 1.520(3) no
C6 C7 1.382(3) no
C7 C8 1.379(3) no
C8 C9 1.398(3) no
C9 C13 1.522(3) no
C10 C12 1.527(3) no
C10 C11 1.514(4) no
C13 C14 1.537(3) no
C13 C15 1.519(3) no
C16 C17 1.403(2) no
C16 C21 1.396(2) no
C17 C22 1.508(3) no
C17 C18 1.388(3) no
C18 C19 1.378(3) no
C19 C20 1.374(3) no
C20 C21 1.396(3) no
C21 C25 1.516(2) no
C22 C24 1.520(3) no
C22 C23 1.535(3) no
C25 C26 1.534(3) no
C25 C27 1.530(3) no
C28 C30 1.536(7) no
C28 C29 1.538(5) no
C28 C31 1.530(5) no
C28B C30B 1.55(4) no
C28B C31B 1.53(2) no
C28B C29B 1.55(3) no
C28C C31C 1.529(19) no
C28C C29C 1.545(18) no
C28C C30C 1.544(18) no
C32 C35 1.542(4) no
C32 C33 1.546(7) no
C32 C34 1.543(4) no
C32B C33B 1.55(3) no
C32B C34B 1.545(13) no
C32B C35B 1.544(16) no
C32C C33C 1.561(18) no
C32C C34C 1.547(19) no
C32C C35C 1.536(18) no
C36 C38 1.537(7) no
C36 C39 1.541(4) no
C36 C37 1.542(4) no
C36B C39B 1.531(14) no
C36B C37B 1.545(15) no
C36B C38B 1.54(3) no
C36C C37C 1.533(18) no
C36C C38C 1.542(18) no
C36C C39C 1.53(2) no
C2 H2 0.9500 no
C3 H3 0.9500 no
C6 H6 0.9500 no
C7 H7 0.9500 no
C8 H8 0.9500 no
C10 H10 1.0000 no
C11 H11A 0.9800 no
C11 H11B 0.9800 no
C11 H11C 0.9800 no
C12 H12A 0.9800 no
C12 H12B 0.9800 no
C12 H12C 0.9800 no
C13 H13 1.0000 no
C14 H14A 0.9800 no
C14 H14B 0.9800 no
C14 H14C 0.9800 no
C15 H15A 0.9800 no
C15 H15B 0.9800 no
C15 H15C 0.9800 no
C18 H18 0.9500 no
C19 H19 0.9500 no
C20 H20 0.9500 no
C22 H22 1.0000 no
C23 H23A 0.9800 no
C23 H23B 0.9800 no
C23 H23C 0.9800 no
C24 H24A 0.9800 no
C24 H24B 0.9800 no
C24 H24C 0.9800 no
C25 H25 1.0000 no
C26 H26A 0.9800 no
C26 H26B 0.9800 no
C26 H26C 0.9800 no
C27 H27A 0.9800 no
C27 H27B 0.9800 no
C27 H27C 0.9800 no
C29 H29A 0.9800 no
C29 H29B 0.9800 no
C29 H29C 0.9800 no
C29B H29F 0.9800 no
C29B H29D 0.9800 no
C29B H29E 0.9800 no
C29C H29I 0.9800 no
C29C H29H 0.9800 no
C29C H29G 0.9800 no
C30 H30B 0.9800 no
C30 H30C 0.9800 no
C30 H30A 0.9800 no
C30B H30F 0.9800 no
C30B H30E 0.9800 no
C30B H30D 0.9800 no
C30C H30G 0.9800 no
C30C H30H 0.9800 no
C30C H30I 0.9800 no
C31 H31C 0.9800 no
C31 H31A 0.9800 no
C31 H31B 0.9800 no
C31B H31D 0.9800 no
C31B H31E 0.9800 no
C31B H31F 0.9800 no
C31C H31G 0.9800 no
C31C H31I 0.9800 no
C31C H31H 0.9800 no
C33 H33B 0.9800 no
C33 H33A 0.9800 no
C33 H33C 0.9800 no
C33B H33D 0.9800 no
C33B H33F 0.9800 no
C33B H33E 0.9800 no
C33C H33H 0.9800 no
C33C H33G 0.9800 no
C33C H33I 0.9800 no
C34 H34A 0.9800 no
C34 H34B 0.9800 no
C34 H34C 0.9800 no
C34B H34E 0.9800 no
C34B H34F 0.9800 no
C34B H34D 0.9800 no
C34C H34G 0.9800 no
C34C H34I 0.9800 no
C34C H34H 0.9800 no
C35 H35B 0.9800 no
C35 H35A 0.9800 no
C35 H35C 0.9800 no
C35B H35D 0.9800 no
C35B H35F 0.9800 no
C35B H35E 0.9800 no
C35C H35I 0.9800 no
C35C H35H 0.9800 no
C35C H35G 0.9800 no
C37 H37C 0.9800 no
C37 H37B 0.9800 no
C37 H37A 0.9800 no
C37B H37F 0.9800 no
C37B H37E 0.9800 no
C37B H37D 0.9800 no
C37C H37I 0.9800 no
C37C H37G 0.9800 no
C37C H37H 0.9800 no
C38 H38A 0.9800 no
C38 H38B 0.9800 no
C38 H38C 0.9800 no
C38B H38D 0.9800 no
C38B H38E 0.9800 no
C38B H38F 0.9800 no
C38C H38G 0.9800 no
C38C H38I 0.9800 no
C38C H38H 0.9800 no
C39 H39B 0.9800 no
C39 H39C 0.9800 no
C39 H39A 0.9800 no
C39B H39D 0.9800 no
C39B H39F 0.9800 no
C39B H39E 0.9800 no
C39C H39G 0.9800 no
C39C H39H 0.9800 no
C39C H39I 0.9800 no
C40 H40B 0.9800 no
C40 H40C 0.9800 no
C40 H40A 0.9800 no
C40B H40D 0.9800 no
C40B H40E 0.9800 no
C40B H40F 0.9800 no
C40C H40G 0.9800 no
C40C H40H 0.9800 no
C40C H40I 0.9800 no
C70 C71 1.382(3) no
C70 C75 1.375(3) no
C70 C76 1.506(3) no
C71 C72 1.375(3) no
C72 C73 1.375(3) no
C73 C74 1.379(4) no
C74 C75 1.377(4) no
C71 H71 0.9500 no
C72 H72 0.9500 no
C73 H73 0.9500 no
C74 H74 0.9500 no
C75 H75 0.9500 no
C76 H76A 0.9800 no
C76 H76B 0.9800 no
C76 H76C 0.9800 no

loop_
_geom_hbond_atom_site_label_D
_geom_hbond_atom_site_label_H
_geom_hbond_atom_site_label_A
_geom_hbond_distance_DH
_geom_hbond_distance_HA
_geom_hbond_distance_DA
_geom_hbond_angle_DHA
_geom_hbond_publ_flag
C10 H10 N2 1.0000 2.4000 2.865(3) 108.00 yes
C11 H11A O2B 0.9800 1.9900 2.873(7) 149.00 yes
C13 H13 N2 1.0000 2.4700 2.920(3) 107.00 yes
C14 H14A O2 0.9800 2.4200 3.214(3) 137.00 yes
C25 H25 N3 1.0000 2.4300 2.906(2) 109.00 yes
C26 H26C O2C 0.9800 2.0500 2.956(9) 152.00 yes
C37 H37C O1 0.9800 2.5400 3.387(7) 144.00 yes

loop_
_geom_torsion_atom_site_label_1
_geom_torsion_atom_site_label_2
_geom_torsion_atom_site_label_3
_geom_torsion_atom_site_label_4
_geom_torsion
_geom_torsion_publ_flag
O1 Si1 Si2 C28 -164.0(3) no
O1 Si1 Si2 C32 75.7(3) no
O1 Si1 Si2 C36 -42.7(3) no
O2 Si1 Si2 C28 86.04(16) no
O2 Si1 Si2 C32 -34.34(14) no
O2 Si1 Si2 C36 -152.66(13) no
N1 Si1 Si2 C28 -36.77(16) no
N1 Si1 Si2 C32 -157.15(12) no
N1 Si1 Si2 C36 84.53(14) no
Si2 Si1 O2 C40 -90.27(19) no
O1 Si1 O2 C40 159.5(3) no
N1 Si1 O2 C40 33.1(2) no
O2 Si1 N1 C1 50.8(2) no
Si2 Si1 N1 C1 173.85(19) no
O1 Si1 N1 C1 -67.1(3) no
Si1 Si2 C28 C30 -161.9(3) no
C32 Si2 C28 C30 -44.5(3) no
Si1 Si2 C28 C31 75.3(3) no
C32 Si2 C28 C29 77.6(3) no
Si1 Si2 C28 C29 -39.8(3) no
C36 Si2 C28 C31 -43.1(3) no
Si1 Si2 C32 C33 75.5(4) no
Si1 Si2 C32 C34 -163.85(18) no
Si1 Si2 C32 C35 -41.6(2) no
C32 Si2 C28 C31 -167.3(2) no
C36 Si2 C28 C29 -158.2(2) no
C36 Si2 C28 C30 79.7(3) no
C36 Si2 C32 C33 -168.3(4) no
C36 Si2 C32 C34 -47.6(2) no
C36 Si2 C32 C35 74.6(2) no
Si1 Si2 C36 C37 72.7(2) no
Si1 Si2 C36 C38 -166.0(3) no
Si1 Si2 C36 C39 -44.7(2) no
C28 Si2 C36 C37 -168.0(2) no
C28 Si2 C36 C38 -46.7(4) no
C28 Si2 C36 C39 74.6(3) no
C32 Si2 C36 C37 -43.2(3) no
C32 Si2 C36 C38 78.1(4) no
C32 Si2 C36 C39 -160.6(2) no
C28 Si2 C32 C33 -43.2(4) no
C28 Si2 C32 C34 77.5(3) no
C28 Si2 C32 C35 -160.3(2) no
Si1 N1 C1 N2 29.3(3) no
Si1 N1 C1 N3 -151.62(15) no
C2 N2 C1 N1 179.26(18) no
C2 N2 C1 N3 0.04(17) no
C4 N2 C1 N1 14.0(3) no
C4 N2 C1 N3 -165.23(15) no
C1 N2 C2 C3 0.5(2) no
C4 N2 C2 C3 165.70(16) no
C1 N2 C4 C5 75.7(2) no
C1 N2 C4 C9 -105.2(2) no
C2 N2 C4 C5 -87.5(2) no
C2 N2 C4 C9 91.6(2) no
C3 N3 C1 N1 -179.82(17) no
C3 N3 C1 N2 -0.57(17) no
C16 N3 C1 N1 1.1(3) no
C16 N3 C1 N2 -179.71(14) no
C1 N3 C3 C2 0.91(19) no
C16 N3 C3 C2 -179.94(15) no
C1 N3 C16 C17 -80.4(2) no
C1 N3 C16 C21 101.66(19) no
C3 N3 C16 C17 100.56(19) no
C3 N3 C16 C21 -77.4(2) no
N2 C2 C3 N3 -0.85(19) no
N2 C4 C5 C6 179.67(16) no
N2 C4 C5 C10 2.6(3) no
C9 C4 C5 C6 0.6(3) no
C9 C4 C5 C10 -176.43(17) no
N2 C4 C9 C8 -179.53(16) no
N2 C4 C9 C13 -1.9(3) no
C5 C4 C9 C8 -0.5(3) no
C5 C4 C9 C13 177.18(17) no
C4 C5 C6 C7 -0.3(3) no
C10 C5 C6 C7 176.78(19) no
C4 C5 C10 C11 -139.3(2) no
C4 C5 C10 C12 96.0(2) no
C6 C5 C10 C11 43.7(3) no
C6 C5 C10 C12 -81.0(2) no
C5 C6 C7 C8 -0.2(3) no
C6 C7 C8 C9 0.3(3) no
C7 C8 C9 C4 0.0(3) no
C7 C8 C9 C13 -177.69(18) no
C4 C9 C13 C14 138.6(2) no
C4 C9 C13 C15 -99.9(2) no
C8 C9 C13 C14 -43.8(3) no
C8 C9 C13 C15 77.7(2) no
N3 C16 C17 C18 -176.97(15) no
N3 C16 C17 C22 2.7(2) no
C21 C16 C17 C18 0.9(3) no
C21 C16 C17 C22 -179.52(16) no
N3 C16 C21 C20 176.47(16) no
N3 C16 C21 C25 -2.4(2) no
C17 C16 C21 C20 -1.4(3) no
C17 C16 C21 C25 179.72(16) no
C16 C17 C18 C19 0.6(3) no
C22 C17 C18 C19 -179.07(18) no
C16 C17 C22 C23 155.20(17) no
C16 C17 C22 C24 -80.6(2) no
C18 C17 C22 C23 -25.2(2) no
C18 C17 C22 C24 99.1(2) no
C17 C18 C19 C20 -1.4(3) no
C18 C19 C20 C21 0.9(3) no
C19 C20 C21 C16 0.5(3) no
C19 C20 C21 C25 179.44(19) no
C16 C21 C25 C26 -129.34(19) no
C16 C21 C25 C27 106.7(2) no
C20 C21 C25 C26 51.8(2) no
C20 C21 C25 C27 -72.2(2) no
C75 C70 C71 C72 -0.7(3) no
C76 C70 C71 C72 178.5(2) no
C71 C70 C75 C74 1.1(3) no
C76 C70 C75 C74 -178.0(2) no
C70 C71 C72 C73 -0.1(3) no
C71 C72 C73 C74 0.4(4) no
C72 C73 C74 C75 0.0(4) no
C73 C74 C75 C70 -0.9(4) no
